data_1541740
loop_
_publ_author_name
'Efremov, V.A.'
'Kalinin, V.B.'

_publ_section_title
;
 Determination of the crystal structure of Na3 Sc2 (P O4)3
;
_journal_name_full Kristallografiya
_journal_page_first 703
_journal_page_last 708
_journal_volume 23
_journal_year 1978
_chemical_formula_sum 'Na3 O12 P3 Sc2'
_chemical_name_systematic 'Na3 Sc2 (P O4)3'
_space_group_IT_number 9
_symmetry_space_group_name_Hall 'B -2b'
_symmetry_space_group_name_H-M 'B 1 1 b'
_cell_angle_alpha 90
_cell_angle_beta 90
_cell_angle_gamma 127.15
_cell_formula_units_Z 4
_cell_length_a 16
_cell_length_b 9.109
_cell_length_c 8.928
_cell_volume 1037.133
_citation_journal_id_ASTM KRISAJ
_cod_data_source_file Efremov_KRISAJ_1978_54.cif
_cod_data_source_block Na3O12P3Sc2
_cod_original_sg_symbol_Hall 'C -2yc (-x,z,y)'
_cod_database_code 1541740

loop_
_symmetry_equiv_pos_as_xyz
x,y,z
x,y+1/2,-z
x+1/2,y,z+1/2
x+1/2,y+1/2,-z+1/2

loop_
_atom_site_label
_atom_site_type_symbol
_atom_site_fract_x
_atom_site_fract_y
_atom_site_fract_z
_atom_site_occupancy
_atom_site_U_iso_or_equiv
P1 P+5 -0.0042 0.2459 0.4546 1 0.0
P2 P+5 0.1422 0.0451 0.111 1 0.0
P3 P+5 -0.6427 -0.0455 -0.6065 1 0.0
Na5 Na+1 -0.681 -0.285 -0.877 0.3925 0.0
O5 O-2 0.058 0.047 0.182 1 0.0
Na4 Na+1 -0.673 -0.146 -0.929 0.6125 0.0
O11 O-2 -0.619 0.143 -0.629 1 0.0
Sc1 Sc+3 0.4018 0.3531 0.2517 1 0.0
O9 O-2 -0.647 -0.071 0.561 1 0.0
Na3 Na+1 0.171 0.181 0.412 0.3775 0.0
O2 O-2 -0.579 -0.414 -0.857 1 0.0
O10 O-2 -0.742 -0.197 -0.687 1 0.0
O4 O-2 0.076 0.417 0.351 1 0.0
O6 O-2 0.249 0.202 0.172 1 0.0
O3 O-2 0.062 0.207 0.553 1 0.0
Na2 Na+1 0.196 0.343 0.337 0.6175 0.0
Na1 Na+1 0.003 0.25 0.109 0.9975 0.0
O1 O-2 -0.562 -0.214 -0.048 1 0.0
O8 O-2 0.147 0.08 -0.063 1 0.0
Sc2 Sc+3 -0.8998 -0.3519 -0.747 1 0.0
O7 O-2 0.118 -0.145 0.133 1 0.0
O12 O-2 -0.555 -0.049 -0.681 1 0.0
